data_7056913
loop_
_publ_author_name
'Ma, Qing'
'Gu, Hao'
'Huang, Jinglun'
'Nie, Fude'
'Fan, Guijuan'
'Liao, Longyu'
'Yang, Wei'

_publ_section_title
;
 Formation of trinitromethyl functionalized 1,2,4-triazole-based energetic
 ionic salts and a zwitterionic salt directed by an intermolecular and
 intramolecular metathesis strategy
;
_journal_issue 4
_journal_name_full 'New Journal of Chemistry'
_journal_page_first 2376
_journal_paper_doi 10.1039/C7NJ03939E
_journal_volume 42
_journal_year 2018
_chemical_absolute_configuration rmad
_chemical_formula_moiety 'C3 N8 O6'
_chemical_formula_sum 'C3 N8 O6'
_chemical_formula_weight 244.11
_space_group_crystal_system orthorhombic
_space_group_IT_number 18
_space_group_name_Hall 'P 2 2ab'
_space_group_name_H-M_alt 'P 21 21 2'
_symmetry_space_group_name_Hall 'P 2 2ab'
_symmetry_space_group_name_H-M 'P 21 21 2'
_atom_sites_solution_primary dual
_audit_creation_date 2016-10-10
_audit_creation_method
;
Olex2 1.2
(compiled 2016.02.19 svn.r3266 for OlexSys, GUI svn.r5227)
;
_audit_update_record
;
2016-12-28 deposited with the CCDC.
2018-01-17 downloaded from the CCDC.
;
_cell_angle_alpha 90
_cell_angle_beta 90
_cell_angle_gamma 90
_cell_formula_units_Z 4
_cell_length_a 7.7188(10)
_cell_length_b 16.867(2)
_cell_length_c 6.4384(8)
_cell_measurement_reflns_used 2320
_cell_measurement_temperature 130
_cell_measurement_theta_max 29.00
_cell_measurement_theta_min 2.41
_cell_volume 838.23(18)
_computing_cell_refinement 'SAINT v7.68A (Bruker, 2009)'
_computing_data_reduction 'SAINT v7.68A (Bruker, 2009)'
_computing_molecular_graphics 'Olex2 (Dolomanov et al., 2009)'
_computing_publication_material 'Olex2 (Dolomanov et al., 2009)'
_computing_structure_refinement 'ShelXL (Sheldrick, 2015)'
_computing_structure_solution 'ShelXT (Sheldrick, 2015)'
_diffrn_ambient_temperature 130
_diffrn_measured_fraction_theta_full 1.000
_diffrn_measured_fraction_theta_max 0.997
_diffrn_measurement_device_type 'Bruker APEX-II CCD'
_diffrn_measurement_method '\f and \w scans'
_diffrn_radiation_monochromator graphite
_diffrn_radiation_type MoK\a
_diffrn_radiation_wavelength 0.71073
_diffrn_reflns_av_R_equivalents 0.0321
_diffrn_reflns_av_unetI/netI 0.0339
_diffrn_reflns_Laue_measured_fraction_full 1.000
_diffrn_reflns_Laue_measured_fraction_max 0.997
_diffrn_reflns_limit_h_max 11
_diffrn_reflns_limit_h_min -10
_diffrn_reflns_limit_k_max 24
_diffrn_reflns_limit_k_min -24
_diffrn_reflns_limit_l_max 7
_diffrn_reflns_limit_l_min -9
_diffrn_reflns_number 8443
_diffrn_reflns_point_group_measured_fraction_full 1.000
_diffrn_reflns_point_group_measured_fraction_max 0.997
_diffrn_reflns_theta_full 26.000
_diffrn_reflns_theta_max 30.475
_diffrn_reflns_theta_min 2.415
_diffrn_standards_number 0
_exptl_absorpt_coefficient_mu 0.184
_exptl_absorpt_correction_T_max 0.7461
_exptl_absorpt_correction_T_min 0.7003
_exptl_absorpt_correction_type multi-scan
_exptl_absorpt_process_details
;
SADABS-2008/1 (Bruker,2008) was used for absorption correction.
wR2(int) was 0.0504 before and 0.0453 after correction.
The Ratio of minimum to maximum transmission is 0.9386.
The \l/2 correction factor is 0.0015.
;
_exptl_crystal_colour colourless
_exptl_crystal_density_diffrn 1.934
_exptl_crystal_description block
_exptl_crystal_F_000 488
_exptl_crystal_size_max 0.15
_exptl_crystal_size_mid 0.12
_exptl_crystal_size_min 0.1
_refine_diff_density_max 0.220
_refine_diff_density_min -0.203
_refine_diff_density_rms 0.046
_refine_ls_abs_structure_details
;
 Flack x determined using 807 quotients [(I+)-(I-)]/[(I+)+(I-)]
 (Parsons, Flack and Wagner, Acta Cryst. B69 (2013) 249-259).
;
_refine_ls_abs_structure_Flack 0.6(7)
_refine_ls_extinction_method none
_refine_ls_goodness_of_fit_ref 1.023
_refine_ls_hydrogen_treatment undef
_refine_ls_matrix_type full
_refine_ls_number_parameters 154
_refine_ls_number_reflns 2549
_refine_ls_number_restraints 0
_refine_ls_restrained_S_all 1.023
_refine_ls_R_factor_all 0.0444
_refine_ls_R_factor_gt 0.0341
_refine_ls_shift/su_max 0.000
_refine_ls_shift/su_mean 0.000
_refine_ls_structure_factor_coef Fsqd
_refine_ls_weighting_details 'w=1/[\s^2^(Fo^2^)+(0.0366P)^2^+0.0940P] where P=(Fo^2^+2Fc^2^)/3'
_refine_ls_weighting_scheme calc
_refine_ls_wR_factor_gt 0.0735
_refine_ls_wR_factor_ref 0.0776
_reflns_Friedel_coverage 0.704
_reflns_Friedel_fraction_full 1.000
_reflns_Friedel_fraction_max 0.996
_reflns_number_gt 2172
_reflns_number_total 2549
_reflns_threshold_expression 'I > 2\s(I)'
_cod_data_source_file c7nj03939e2.cif
_cod_data_source_block dm16641
_cod_depositor_comments 'Adding full bibliography for 7056911--7056913.cif.'
_cod_original_cell_volume 838.24(19)
_cod_database_code 7056913
_shelx_space_group_comment
;
The symmetry employed for this shelxl refinement is uniquely defined
by the following loop, which should always be used as a source of
symmetry information in preference to the above space-group names.
They are only intended as comments.
;
_shelx_estimated_absorpt_t_max 0.982
_shelx_estimated_absorpt_t_min 0.973
_olex2_refinement_description
;
;
_shelx_shelxl_version_number 2014/7
_olex2_submission_special_instructions 'No special instructions were received'

loop_
_space_group_symop_operation_xyz
'x, y, z'
'-x, -y, z'
'-x+1/2, y+1/2, -z'
'x+1/2, -y+1/2, -z'

loop_
_atom_site_label
_atom_site_type_symbol
_atom_site_fract_x
_atom_site_fract_y
_atom_site_fract_z
_atom_site_U_iso_or_equiv
_atom_site_adp_type
_atom_site_occupancy
_atom_site_site_symmetry_order
_atom_site_calc_flag
O1 O 0.1863(2) 0.53972(9) 0.8606(2) 0.0286(4) Uani 1 1 d
O2 O 0.1924(2) 0.50210(9) 0.5365(3) 0.0294(3) Uani 1 1 d
O3 O 0.5074(2) 0.58935(9) 0.3794(2) 0.0261(3) Uani 1 1 d
O4 O 0.2691(3) 0.63941(11) 0.2560(2) 0.0365(4) Uani 1 1 d
O5 O 0.0047(2) 0.66337(10) 0.6525(3) 0.0333(4) Uani 1 1 d
O6 O 0.1890(2) 0.75442(9) 0.5566(2) 0.0295(4) Uani 1 1 d
N1 N 0.5552(2) 0.60074(11) 0.8292(3) 0.0204(3) Uani 1 1 d
N2 N 0.4477(2) 0.72585(10) 0.8513(3) 0.0218(4) Uani 1 1 d
N3 N 0.5855(2) 0.72371(11) 0.9783(3) 0.0244(4) Uani 1 1 d
N4 N 0.7816(2) 0.62117(10) 1.0697(3) 0.0211(4) Uani 1 1 d
N5 N 0.8906(2) 0.59811(12) 1.1602(3) 0.0293(4) Uani 1 1 d
N6 N 0.2190(2) 0.54839(10) 0.6772(3) 0.0201(3) Uani 1 1 d
N7 N 0.3646(2) 0.61895(10) 0.3947(3) 0.0209(3) Uani 1 1 d
N8 N 0.1483(2) 0.68791(10) 0.6092(3) 0.0223(4) Uani 1 1 d
C1 C 0.6415(3) 0.64946(12) 0.9559(3) 0.0194(4) Uani 1 1 d
C2 C 0.4352(3) 0.65244(12) 0.7685(3) 0.0166(4) Uani 1 1 d
C3 C 0.2979(2) 0.62882(11) 0.6187(3) 0.0168(3) Uani 1 1 d

loop_
_atom_site_aniso_label
_atom_site_aniso_U_11
_atom_site_aniso_U_22
_atom_site_aniso_U_33
_atom_site_aniso_U_23
_atom_site_aniso_U_13
_atom_site_aniso_U_12
O1 0.0269(8) 0.0313(8) 0.0276(8) 0.0053(7) 0.0056(7) -0.0040(7)
O2 0.0256(8) 0.0242(7) 0.0384(8) -0.0092(7) -0.0014(7) -0.0049(7)
O3 0.0230(7) 0.0309(8) 0.0244(7) -0.0015(7) 0.0047(6) 0.0027(7)
O4 0.0398(10) 0.0497(11) 0.0201(8) -0.0028(7) -0.0094(7) 0.0112(9)
O5 0.0164(7) 0.0330(9) 0.0505(11) -0.0076(8) -0.0034(8) 0.0022(7)
O6 0.0364(9) 0.0210(7) 0.0310(9) 0.0027(6) -0.0045(7) 0.0055(7)
N1 0.0194(8) 0.0206(8) 0.0213(8) -0.0006(7) -0.0032(7) 0.0008(7)
N2 0.0207(8) 0.0217(8) 0.0231(9) -0.0035(7) -0.0020(7) 0.0007(6)
N3 0.0230(9) 0.0241(9) 0.0260(9) -0.0033(7) -0.0039(7) 0.0003(7)
N4 0.0206(8) 0.0199(8) 0.0228(9) -0.0018(7) -0.0015(7) -0.0025(7)
N5 0.0258(9) 0.0276(9) 0.0346(10) -0.0007(8) -0.0080(9) -0.0008(8)
N6 0.0145(8) 0.0180(8) 0.0277(9) -0.0001(7) -0.0012(7) -0.0002(6)
N7 0.0231(8) 0.0212(8) 0.0184(8) -0.0015(7) -0.0018(7) -0.0009(7)
N8 0.0213(8) 0.0222(8) 0.0234(9) -0.0038(7) -0.0044(7) 0.0067(7)
C1 0.0161(9) 0.0246(9) 0.0176(9) 0.0008(7) -0.0010(8) 0.0002(7)
C2 0.0153(9) 0.0191(9) 0.0154(8) 0.0007(7) 0.0016(7) -0.0020(7)
C3 0.0147(8) 0.0176(8) 0.0182(9) -0.0004(7) -0.0002(7) 0.0009(7)

loop_
_atom_type_symbol
_atom_type_description
_atom_type_scat_dispersion_real
_atom_type_scat_dispersion_imag
_atom_type_scat_source
C C 0.0033 0.0016 'International Tables Vol C Tables 4.2.6.8 and 6.1.1.4'
N N 0.0061 0.0033 'International Tables Vol C Tables 4.2.6.8 and 6.1.1.4'
O O 0.0106 0.0060 'International Tables Vol C Tables 4.2.6.8 and 6.1.1.4'

loop_
_geom_angle_atom_site_label_1
_geom_angle_atom_site_label_2
_geom_angle_atom_site_label_3
_geom_angle
C2 N1 C1 97.07(17)
N3 N2 C2 105.79(17)
C1 N3 N2 102.49(17)
N5 N4 C1 179.1(2)
O1 N6 C3 115.28(16)
O2 N6 O1 127.74(18)
O2 N6 C3 116.95(16)
O3 N7 C3 115.07(16)
O4 N7 O3 127.69(19)
O4 N7 C3 117.22(17)
O5 N8 C3 117.29(17)
O6 N8 O5 127.97(18)
O6 N8 C3 114.74(16)
N1 C1 N4 119.88(19)
N3 C1 N1 118.85(19)
N3 C1 N4 121.18(19)
N1 C2 N2 115.79(18)
N1 C2 C3 120.72(18)
N2 C2 C3 123.49(18)
N6 C3 N7 105.47(14)
N8 C3 N6 106.66(14)
N8 C3 N7 106.61(15)
C2 C3 N6 111.13(15)
C2 C3 N7 113.46(16)
C2 C3 N8 112.97(16)

loop_
_geom_bond_atom_site_label_1
_geom_bond_atom_site_label_2
_geom_bond_distance
O1 N6 1.216(2)
O2 N6 1.213(2)
O3 N7 1.215(2)
O4 N7 1.208(2)
O5 N8 1.215(2)
O6 N8 1.213(2)
N1 C1 1.336(3)
N1 C2 1.331(3)
N2 N3 1.342(3)
N2 C2 1.352(3)
N3 C1 1.333(3)
N4 N5 1.095(2)
N4 C1 1.390(3)
N6 C3 1.534(2)
N7 C3 1.540(3)
N8 C3 1.527(2)
C2 C3 1.488(3)

loop_
_geom_torsion_atom_site_label_1
_geom_torsion_atom_site_label_2
_geom_torsion_atom_site_label_3
_geom_torsion_atom_site_label_4
_geom_torsion
O1 N6 C3 N7 167.67(16)
O1 N6 C3 N8 -79.2(2)
O1 N6 C3 C2 44.3(2)
O2 N6 C3 N7 -14.2(2)
O2 N6 C3 N8 98.90(19)
O2 N6 C3 C2 -137.57(18)
O3 N7 C3 N6 -83.68(19)
O3 N7 C3 N8 163.18(16)
O3 N7 C3 C2 38.2(2)
O4 N7 C3 N6 94.7(2)
O4 N7 C3 N8 -18.5(2)
O4 N7 C3 C2 -143.46(19)
O5 N8 C3 N6 2.0(2)
O5 N8 C3 N7 114.35(19)
O5 N8 C3 C2 -120.4(2)
O6 N8 C3 N6 -177.34(16)
O6 N8 C3 N7 -65.0(2)
O6 N8 C3 C2 60.3(2)
N1 C2 C3 N6 45.8(2)
N1 C2 C3 N7 -72.9(2)
N1 C2 C3 N8 165.62(18)
N2 N3 C1 N1 -0.8(3)
N2 N3 C1 N4 -177.40(18)
N2 C2 C3 N6 -134.25(19)
N2 C2 C3 N7 107.1(2)
N2 C2 C3 N8 -14.4(3)
N3 N2 C2 N1 -0.4(2)
N3 N2 C2 C3 179.63(18)
C1 N1 C2 N2 -0.1(2)
C1 N1 C2 C3 179.92(18)
C2 N1 C1 N3 0.5(2)
C2 N1 C1 N4 177.19(19)
C2 N2 N3 C1 0.6(2)
